data_4306183
loop_
_publ_author_name
'Brian J. Fox'
'Queena Y. Sun'
'Antonio G. DiPasquale'
'Alexander R. Fox'
'Arnold L. Rheingold'
'Joshua S. Figueroa'

_publ_section_title
;
Solution Behavior and Structural Properties of Cu(I) Complexes
Featuringm-Terphenyl Isocyanides
;
_journal_name_full 'Inorganic Chemistry'
_journal_page_first 9010
_journal_page_last 9020
_journal_paper_doi 10.1021/ic8010986
_journal_volume 47
_journal_year 2008
_chemical_formula_sum 'C84 H91 Cu F3 N3 O5 S'
_chemical_formula_weight 1375.20
_chemical_name_common '[(THF)Cu(CNArMes2)3]OTf'
_chemical_name_systematic
;
 ?
;
_space_group.centring_type P

_space_group_IT_number 14
_space_group.IT_number 14

_symmetry_cell_setting monoclinic
_symmetry_space_group_name_Hall '-P 2yn'
_symmetry_space_group_name_H-M 'P 1 21/n 1'
_atom_sites_solution_hydrogens geom
_atom_sites_solution_primary direct
_atom_sites_solution_secondary difmap
_audit_creation_method SHELXL-97
_cell_angle_alpha 90.00
_cell_angle_beta 94.7720(10)
_cell_angle_gamma 90.00
_cell_formula_units_Z 4
_cell_length_a 12.0551(9)
_cell_length_b 34.396(3)
_cell_length_c 18.6865(14)
_cell_measurement_reflns_used 9936
_cell_measurement_temperature 100(2)
_cell_measurement_theta_max 27.72
_cell_measurement_theta_min 2.37
_cell_volume 7721.4(11)
_computing_cell_refinement 'Bruker SMART'
_computing_data_collection 'Bruker SMART'
_computing_data_reduction 'Bruker SAINT'
_computing_molecular_graphics ORTEP-32
_computing_publication_material WinGX
_computing_structure_refinement SHELXL-97
_computing_structure_solution SIR-2004
_diffrn_ambient_temperature 100(2)
_diffrn_measured_fraction_theta_full 0.999
_diffrn_measured_fraction_theta_max 0.999
_diffrn_measurement_device_type 'CCD area detector'
_diffrn_measurement_method 'phi and omega scans'
_diffrn_radiation_monochromator graphite
_diffrn_radiation_source 'fine-focus sealed tube'
_diffrn_radiation_type MoK\a
_diffrn_radiation_wavelength 0.71073
_diffrn_reflns_av_R_equivalents 0.0761
_diffrn_reflns_av_sigmaI/netI 0.0788
_diffrn_reflns_limit_h_max 14
_diffrn_reflns_limit_h_min -14
_diffrn_reflns_limit_k_max 40
_diffrn_reflns_limit_k_min -40
_diffrn_reflns_limit_l_max 22
_diffrn_reflns_limit_l_min -22
_diffrn_reflns_number 57955
_diffrn_reflns_theta_full 25.00
_diffrn_reflns_theta_max 25.03
_diffrn_reflns_theta_min 2.07
_exptl_absorpt_coefficient_mu 0.368
_exptl_absorpt_correction_T_max 0.9818
_exptl_absorpt_correction_T_min 0.9641
_exptl_absorpt_correction_type multi-scan
_exptl_absorpt_process_details SADABS
_exptl_crystal_colour colorless
_exptl_crystal_density_diffrn 1.183
_exptl_crystal_density_method 'not measured'
_exptl_crystal_description block
_exptl_crystal_F_000 2912
_exptl_crystal_size_max 0.10
_exptl_crystal_size_mid 0.08
_exptl_crystal_size_min 0.05
_refine_diff_density_max 0.510
_refine_diff_density_min -0.380
_refine_diff_density_rms 0.060
_refine_ls_extinction_method none
_refine_ls_goodness_of_fit_ref 1.022
_refine_ls_hydrogen_treatment constr
_refine_ls_matrix_type full
_refine_ls_number_parameters 892
_refine_ls_number_reflns 13644
_refine_ls_number_restraints 0
_refine_ls_restrained_S_all 1.022
_refine_ls_R_factor_all 0.0999
_refine_ls_R_factor_gt 0.0569
_refine_ls_shift/su_max 0.004
_refine_ls_shift/su_mean 0.000
_refine_ls_structure_factor_coef Fsqd
_refine_ls_weighting_details 'calc w=1/[\s^2^(Fo^2^)+(0.0364P)^2^+6.8537P] where P=(Fo^2^+2Fc^2^)/3'
_refine_ls_weighting_scheme calc
_refine_ls_wR_factor_gt 0.1056
_refine_ls_wR_factor_ref 0.1224
_reflns_number_gt 9169
_reflns_number_total 13644
_reflns_threshold_expression >2sigma(I)
_cod_data_source_file ic8010986_si_002_6.cif
_cod_data_source_block jfig11
_cod_depositor_comments
;
The following automatic conversions were performed:
'_symmetry_cell_setting' value 'Monoclinic' changed to 'monoclinic'
according to '/home/saulius/struct/CIF-dictionaries/cif_core.dic'
dictionary named 'cif_core.dic' version 2.4.1 from 2010-06-29.

Automatic conversion script
Id: cif_fix_enum 1527 2010-12-29 10:47:43Z saulius 

The following automatic conversions were performed:

'_space_group.centring_type' value 'primitive' was replaced with the
value 'P' as specified in the replacement file
'/home/antanas/src/cod-tools/trunk/data/replacement-values/replacement_values.lst'.

Automatic conversion script
Id: cif_fix_values 5642 2017-10-24 12:04:52Z antanas 
;
_cod_original_cell_volume 7721.4(10)
_cod_database_code 4306183

loop_
_symmetry_equiv_pos_as_xyz
'x, y, z'
'-x+1/2, y+1/2, -z+1/2'
'-x, -y, -z'
'x-1/2, -y-1/2, z-1/2'

loop_
_atom_site_label
_atom_site_type_symbol
_atom_site_fract_x
_atom_site_fract_y
_atom_site_fract_z
_atom_site_U_iso_or_equiv
_atom_site_adp_type
_atom_site_occupancy
_atom_site_symmetry_multiplicity
_atom_site_calc_flag
_atom_site_refinement_flags
_atom_site_disorder_assembly
_atom_site_disorder_group
C1 C 0.2654(3) 0.13860(8) 0.33163(18) 0.0235(8) Uani 1 1 d . . .
C2 C 0.4364(3) 0.09303(9) 0.23156(16) 0.0218(7) Uani 1 1 d . . .
C3 C 0.2896(3) 0.16777(9) 0.16455(17) 0.0211(7) Uani 1 1 d . . .
C4 C 0.1897(3) 0.13951(9) 0.45531(16) 0.0207(7) Uani 1 1 d . . .
C5 C 0.1505(3) 0.17430(9) 0.48270(16) 0.0202(7) Uani 1 1 d . . .
C6 C 0.1105(3) 0.17276(10) 0.55032(17) 0.0256(8) Uani 1 1 d . . .
H6 H 0.0839 0.1958 0.5711 0.031 Uiso 1 1 calc R . .
C7 C 0.1090(3) 0.13802(9) 0.58790(17) 0.0283(8) Uani 1 1 d . . .
H7 H 0.0805 0.1375 0.6338 0.034 Uiso 1 1 calc R . .
C8 C 0.1487(3) 0.10395(10) 0.55924(17) 0.0283(8) Uani 1 1 d . . .
H8 H 0.1469 0.0804 0.5856 0.034 Uiso 1 1 calc R . .
C9 C 0.1914(3) 0.10406(9) 0.49196(17) 0.0233(7) Uani 1 1 d . . .
C10 C 0.1573(3) 0.21179(9) 0.44273(16) 0.0217(7) Uani 1 1 d . . .
C11 C 0.0790(3) 0.22139(9) 0.38618(17) 0.0231(7) Uani 1 1 d . . .
C12 C 0.0859(3) 0.25767(9) 0.35304(17) 0.0285(8) Uani 1 1 d . . .
H12 H 0.0326 0.2643 0.3147 0.034 Uiso 1 1 calc R . .
C13 C 0.1688(3) 0.28429(10) 0.37480(19) 0.0324(9) Uani 1 1 d . . .
C14 C 0.2486(3) 0.27338(10) 0.42930(19) 0.0314(9) Uani 1 1 d . . .
H14 H 0.3077 0.2908 0.4432 0.038 Uiso 1 1 calc R . .
C15 C 0.2437(3) 0.23758(9) 0.46398(18) 0.0259(8) Uani 1 1 d . . .
C16 C -0.0126(3) 0.19351(10) 0.36047(18) 0.0313(8) Uani 1 1 d . . .
H16A H 0.0127 0.1772 0.3220 0.047 Uiso 1 1 calc R . .
H16B H -0.0786 0.2082 0.3423 0.047 Uiso 1 1 calc R . .
H16C H -0.0312 0.1770 0.4005 0.047 Uiso 1 1 calc R . .
C17 C 0.1710(4) 0.32450(10) 0.3419(2) 0.0462(11) Uani 1 1 d . . .
H17A H 0.1350 0.3238 0.2929 0.069 Uiso 1 1 calc R . .
H17B H 0.2483 0.3331 0.3406 0.069 Uiso 1 1 calc R . .
H17C H 0.1311 0.3427 0.3709 0.069 Uiso 1 1 calc R . .
C18 C 0.3315(3) 0.22704(10) 0.5231(2) 0.0363(9) Uani 1 1 d . . .
H18A H 0.2983 0.2269 0.5692 0.054 Uiso 1 1 calc R . .
H18B H 0.3918 0.2462 0.5246 0.054 Uiso 1 1 calc R . .
H18C H 0.3613 0.2012 0.5138 0.054 Uiso 1 1 calc R . .
C19 C 0.2401(3) 0.06821(9) 0.46123(16) 0.0224(7) Uani 1 1 d . . .
C20 C 0.1696(3) 0.03788(9) 0.43538(17) 0.0252(8) Uani 1 1 d . . .
C21 C 0.2171(3) 0.00489(9) 0.40719(17) 0.0279(8) Uani 1 1 d . . .
H21 H 0.1699 -0.0156 0.3893 0.033 Uiso 1 1 calc R . .
C22 C 0.3314(3) 0.00110(10) 0.40448(17) 0.0280(8) Uani 1 1 d . . .
C23 C 0.3991(3) 0.03154(10) 0.43052(18) 0.0297(8) Uani 1 1 d . . .
H23 H 0.4774 0.0294 0.4289 0.036 Uiso 1 1 calc R . .
C24 C 0.3554(3) 0.06502(9) 0.45884(17) 0.0260(8) Uani 1 1 d . . .
C25 C 0.0444(3) 0.04068(10) 0.4359(2) 0.0362(9) Uani 1 1 d . . .
H25A H 0.0096 0.0186 0.4097 0.054 Uiso 1 1 calc R . .
H25B H 0.0185 0.0650 0.4127 0.054 Uiso 1 1 calc R . .
H25C H 0.0241 0.0403 0.4856 0.054 Uiso 1 1 calc R . .
C26 C 0.3816(3) -0.03495(10) 0.3735(2) 0.0391(10) Uani 1 1 d . . .
H26A H 0.3377 -0.0578 0.3848 0.059 Uiso 1 1 calc R . .
H26B H 0.4583 -0.0381 0.3944 0.059 Uiso 1 1 calc R . .
H26C H 0.3813 -0.0322 0.3213 0.059 Uiso 1 1 calc R . .
C27 C 0.4335(3) 0.09708(10) 0.4871(2) 0.0381(9) Uani 1 1 d . . .
H27A H 0.5107 0.0880 0.4877 0.057 Uiso 1 1 calc R . .
H27B H 0.4170 0.1040 0.5360 0.057 Uiso 1 1 calc R . .
H27C H 0.4234 0.1199 0.4560 0.057 Uiso 1 1 calc R . .
C28 C 0.5780(3) 0.04355(8) 0.19321(16) 0.0195(7) Uani 1 1 d . . .
C29 C 0.6812(3) 0.03810(9) 0.23154(16) 0.0204(7) Uani 1 1 d . . .
C30 C 0.7543(3) 0.01183(9) 0.20288(17) 0.0238(7) Uani 1 1 d . . .
H30 H 0.8248 0.0069 0.2278 0.029 Uiso 1 1 calc R . .
C31 C 0.7250(3) -0.00711(10) 0.13847(18) 0.0290(8) Uani 1 1 d . . .
H31 H 0.7764 -0.0243 0.1190 0.035 Uiso 1 1 calc R . .
C32 C 0.6210(3) -0.00108(9) 0.10217(17) 0.0272(8) Uani 1 1 d . . .
H32 H 0.6021 -0.0144 0.0583 0.033 Uiso 1 1 calc R . .
C33 C 0.5442(3) 0.02400(9) 0.12899(16) 0.0222(7) Uani 1 1 d . . .
C34 C 0.7114(2) 0.05782(9) 0.30157(16) 0.0188(7) Uani 1 1 d . . .
C35 C 0.7327(3) 0.09807(9) 0.30570(17) 0.0212(7) Uani 1 1 d . . .
C36 C 0.7639(3) 0.11457(9) 0.37217(17) 0.0253(8) Uani 1 1 d . . .
H36 H 0.7792 0.1417 0.3747 0.030 Uiso 1 1 calc R . .
C37 C 0.7735(3) 0.09291(9) 0.43478(18) 0.0271(8) Uani 1 1 d . . .
C38 C 0.7509(3) 0.05344(9) 0.42976(17) 0.0249(8) Uani 1 1 d . . .
H38 H 0.7561 0.0383 0.4724 0.030 Uiso 1 1 calc R . .
C39 C 0.7210(2) 0.03534(9) 0.36468(16) 0.0210(7) Uani 1 1 d . . .
C40 C 0.7242(3) 0.12384(9) 0.23968(17) 0.0301(8) Uani 1 1 d . . .
H40A H 0.6533 0.1379 0.2367 0.045 Uiso 1 1 calc R . .
H40B H 0.7281 0.1078 0.1967 0.045 Uiso 1 1 calc R . .
H40C H 0.7858 0.1425 0.2429 0.045 Uiso 1 1 calc R . .
C41 C 0.8094(3) 0.11137(11) 0.50660(19) 0.0436(10) Uani 1 1 d . . .
H41A H 0.8758 0.1274 0.5021 0.065 Uiso 1 1 calc R . .
H41B H 0.8266 0.0910 0.5424 0.065 Uiso 1 1 calc R . .
H41C H 0.7491 0.1277 0.5218 0.065 Uiso 1 1 calc R . .
C42 C 0.6994(3) -0.00816(9) 0.36272(18) 0.0308(8) Uani 1 1 d . . .
H42A H 0.7632 -0.0215 0.3446 0.046 Uiso 1 1 calc R . .
H42B H 0.6323 -0.0136 0.3310 0.046 Uiso 1 1 calc R . .
H42C H 0.6888 -0.0174 0.4113 0.046 Uiso 1 1 calc R . .
C43 C 0.4291(3) 0.02876(9) 0.09441(16) 0.0218(7) Uani 1 1 d . . .
C44 C 0.3509(3) -0.00123(10) 0.10036(17) 0.0258(8) Uani 1 1 d . . .
C45 C 0.2425(3) 0.00456(10) 0.07139(18) 0.0324(9) Uani 1 1 d . . .
H45 H 0.1896 -0.0156 0.0754 0.039 Uiso 1 1 calc R . .
C46 C 0.2084(3) 0.03878(11) 0.03669(18) 0.0320(9) Uani 1 1 d . . .
C47 C 0.2871(3) 0.06741(10) 0.02972(18) 0.0300(8) Uani 1 1 d . . .
H47 H 0.2654 0.0908 0.0053 0.036 Uiso 1 1 calc R . .
C48 C 0.3971(3) 0.06310(9) 0.05735(17) 0.0253(8) Uani 1 1 d . . .
C49 C 0.3839(3) -0.03891(10) 0.1380(2) 0.0375(9) Uani 1 1 d . . .
H49A H 0.3173 -0.0547 0.1430 0.056 Uiso 1 1 calc R . .
H49B H 0.4203 -0.0332 0.1857 0.056 Uiso 1 1 calc R . .
H49C H 0.4354 -0.0532 0.1098 0.056 Uiso 1 1 calc R . .
C50 C 0.0888(3) 0.04439(12) 0.0072(2) 0.0503(11) Uani 1 1 d . . .
H50A H 0.0709 0.0722 0.0062 0.075 Uiso 1 1 calc R . .
H50B H 0.0393 0.0308 0.0379 0.075 Uiso 1 1 calc R . .
H50C H 0.0786 0.0338 -0.0416 0.075 Uiso 1 1 calc R . .
C51 C 0.4805(3) 0.09481(10) 0.04673(19) 0.0369(9) Uani 1 1 d . . .
H51A H 0.4541 0.1108 0.0053 0.055 Uiso 1 1 calc R . .
H51B H 0.5523 0.0831 0.0381 0.055 Uiso 1 1 calc R . .
H51C H 0.4892 0.1111 0.0898 0.055 Uiso 1 1 calc R . .
C52 C 0.2484(3) 0.22129(9) 0.07024(17) 0.0243(8) Uani 1 1 d . . .
C53 C 0.1493(3) 0.22097(9) 0.02642(17) 0.0269(8) Uani 1 1 d . . .
C54 C 0.1341(3) 0.25124(11) -0.02342(19) 0.0383(9) Uani 1 1 d . . .
H54 H 0.0677 0.2522 -0.0545 0.046 Uiso 1 1 calc R . .
C55 C 0.2137(3) 0.27980(11) -0.0284(2) 0.0482(11) Uani 1 1 d . . .
H55 H 0.2011 0.3002 -0.0625 0.058 Uiso 1 1 calc R . .
C56 C 0.3116(3) 0.27892(10) 0.0159(2) 0.0413(10) Uani 1 1 d . . .
H56 H 0.3660 0.2986 0.0116 0.050 Uiso 1 1 calc R . .
C57 C 0.3311(3) 0.24955(10) 0.06656(18) 0.0286(8) Uani 1 1 d . . .
C58 C 0.0619(3) 0.19059(9) 0.02997(17) 0.0236(7) Uani 1 1 d . . .
C59 C -0.0076(3) 0.19052(9) 0.08693(17) 0.0243(7) Uani 1 1 d . . .
C60 C -0.0951(3) 0.16378(10) 0.08456(19) 0.0308(8) Uani 1 1 d . . .
H60 H -0.1432 0.1637 0.1223 0.037 Uiso 1 1 calc R . .
C61 C -0.1138(3) 0.13736(10) 0.0286(2) 0.0338(9) Uani 1 1 d . . .
C62 C -0.0418(3) 0.13740(10) -0.02558(19) 0.0336(9) Uani 1 1 d . . .
H62 H -0.0530 0.1191 -0.0636 0.040 Uiso 1 1 calc R . .
C63 C 0.0458(3) 0.16340(10) -0.02579(18) 0.0288(8) Uani 1 1 d . . .
C64 C 0.0102(3) 0.21813(10) 0.14947(18) 0.0326(9) Uani 1 1 d . . .
H64A H -0.0582 0.2199 0.1742 0.049 Uiso 1 1 calc R . .
H64B H 0.0295 0.2439 0.1319 0.049 Uiso 1 1 calc R . .
H64C H 0.0709 0.2085 0.1830 0.049 Uiso 1 1 calc R . .
C65 C -0.2100(3) 0.10883(12) 0.0271(2) 0.0519(11) Uani 1 1 d . . .
H65A H -0.2437 0.1062 -0.0222 0.078 Uiso 1 1 calc R . .
H65B H -0.2660 0.1184 0.0580 0.078 Uiso 1 1 calc R . .
H65C H -0.1826 0.0834 0.0446 0.078 Uiso 1 1 calc R . .
C66 C 0.1238(3) 0.16166(11) -0.08527(19) 0.0456(10) Uani 1 1 d . . .
H66A H 0.1097 0.1378 -0.1132 0.068 Uiso 1 1 calc R . .
H66B H 0.2010 0.1618 -0.0643 0.068 Uiso 1 1 calc R . .
H66C H 0.1109 0.1843 -0.1168 0.068 Uiso 1 1 calc R . .
C67 C 0.4360(3) 0.24861(9) 0.11568(18) 0.0267(8) Uani 1 1 d . . .
C68 C 0.4455(3) 0.27137(10) 0.1779(2) 0.0341(9) Uani 1 1 d . . .
C69 C 0.5442(3) 0.26986(11) 0.2217(2) 0.0393(10) Uani 1 1 d . . .
H69 H 0.5516 0.2857 0.2635 0.047 Uiso 1 1 calc R . .
C70 C 0.6324(3) 0.24607(10) 0.20681(19) 0.0317(8) Uani 1 1 d . . .
C71 C 0.6204(3) 0.22388(9) 0.14464(19) 0.0297(8) Uani 1 1 d . . .
H71 H 0.6803 0.2077 0.1332 0.036 Uiso 1 1 calc R . .
C72 C 0.5239(3) 0.22448(9) 0.09858(18) 0.0273(8) Uani 1 1 d . . .
C73 C 0.3516(3) 0.29746(12) 0.1970(2) 0.0573(12) Uani 1 1 d . . .
H73A H 0.2885 0.2815 0.2091 0.086 Uiso 1 1 calc R . .
H73B H 0.3285 0.3142 0.1560 0.086 Uiso 1 1 calc R . .
H73C H 0.3769 0.3136 0.2384 0.086 Uiso 1 1 calc R . .
C74 C 0.7383(3) 0.24462(12) 0.2557(2) 0.0486(11) Uani 1 1 d . . .
H74A H 0.7928 0.2627 0.2382 0.073 Uiso 1 1 calc R . .
H74B H 0.7685 0.2182 0.2564 0.073 Uiso 1 1 calc R . .
H74C H 0.7224 0.2521 0.3045 0.073 Uiso 1 1 calc R . .
C75 C 0.5154(3) 0.20072(10) 0.03053(19) 0.0357(9) Uani 1 1 d . . .
H75A H 0.5820 0.1845 0.0290 0.054 Uiso 1 1 calc R . .
H75B H 0.5091 0.2181 -0.0111 0.054 Uiso 1 1 calc R . .
H75C H 0.4494 0.1840 0.0295 0.054 Uiso 1 1 calc R . .
C76 C 0.1778(3) 0.05169(9) 0.24025(19) 0.0303(8) Uani 1 1 d . . .
H76A H 0.1976 0.0552 0.2923 0.036 Uiso 1 1 calc R . .
H76B H 0.2289 0.0323 0.2217 0.036 Uiso 1 1 calc R . .
C77 C 0.0599(3) 0.03885(12) 0.2267(3) 0.0617(14) Uani 1 1 d . . .
H77A H 0.0515 0.0209 0.1851 0.074 Uiso 1 1 calc R . .
H77B H 0.0349 0.0253 0.2693 0.074 Uiso 1 1 calc R . .
C78 C -0.0044(4) 0.07403(12) 0.2119(3) 0.0752(17) Uani 1 1 d . . .
H78A H -0.0334 0.0841 0.2563 0.090 Uiso 1 1 calc R . .
H78B H -0.0679 0.0690 0.1760 0.090 Uiso 1 1 calc R . .
C79 C 0.0751(3) 0.10254(11) 0.1830(2) 0.0464(11) Uani 1 1 d . . .
H79A H 0.0620 0.1045 0.1301 0.056 Uiso 1 1 calc R . .
H79B H 0.0655 0.1286 0.2041 0.056 Uiso 1 1 calc R . .
C80 C 0.9157(5) 0.35279(17) 0.1860(3) 0.096(2) Uani 1 1 d . . .
H80A H 0.8602 0.3474 0.1452 0.115 Uiso 1 1 calc R . .
H80B H 0.9910 0.3524 0.1685 0.115 Uiso 1 1 calc R . .
C81 C 0.8929(7) 0.39188(18) 0.2199(4) 0.147(4) Uani 1 1 d . . .
H81A H 0.9577 0.4093 0.2175 0.176 Uiso 1 1 calc R . .
H81B H 0.8271 0.4044 0.1942 0.176 Uiso 1 1 calc R . .
C82 C 0.8722(5) 0.38443(15) 0.2957(4) 0.105(2) Uani 1 1 d . . .
H82A H 0.8086 0.3999 0.3102 0.126 Uiso 1 1 calc R . .
H82B H 0.9389 0.3902 0.3285 0.126 Uiso 1 1 calc R . .
C83 C 0.8460(5) 0.34188(13) 0.2944(3) 0.0784(16) Uani 1 1 d . . .
H83A H 0.8678 0.3300 0.3417 0.094 Uiso 1 1 calc R . .
H83B H 0.7653 0.3377 0.2827 0.094 Uiso 1 1 calc R . .
C84 C 1.1217(3) -0.08194(11) 0.2500(2) 0.0401(10) Uani 1 1 d . . .
N1 N 0.2308(2) 0.14019(7) 0.38697(14) 0.0195(6) Uani 1 1 d . . .
N2 N 0.5025(2) 0.06993(7) 0.21987(13) 0.0197(6) Uani 1 1 d . . .
N3 N 0.2688(2) 0.19122(7) 0.12136(14) 0.0218(6) Uani 1 1 d . . .
O1 O 0.18460(18) 0.08809(6) 0.20270(12) 0.0267(5) Uani 1 1 d . . .
O2 O 0.9078(2) 0.32515(8) 0.24069(16) 0.0605(8) Uani 1 1 d . . .
O3 O 0.9515(2) -0.05862(8) 0.17142(14) 0.0534(8) Uani 1 1 d . . .
O4 O 0.9327(3) -0.11586(8) 0.24540(14) 0.0620(9) Uani 1 1 d . . .
O5 O 0.9514(2) -0.05158(8) 0.30106(14) 0.0501(7) Uani 1 1 d . . .
F1 F 1.17278(18) -0.04753(7) 0.24712(12) 0.0537(6) Uani 1 1 d . . .
F2 F 1.1555(2) -0.09854(7) 0.31231(13) 0.0661(7) Uani 1 1 d . . .
F3 F 1.1558(2) -0.10394(7) 0.19737(13) 0.0624(7) Uani 1 1 d . . .
S1 S 0.97044(8) -0.07616(3) 0.24098(5) 0.0372(2) Uani 1 1 d . . .
Cu1 Cu 0.31606(3) 0.129136(11) 0.23782(2) 0.02097(11) Uani 1 1 d . . .

loop_
_atom_site_aniso_label
_atom_site_aniso_U_11
_atom_site_aniso_U_22
_atom_site_aniso_U_33
_atom_site_aniso_U_23
_atom_site_aniso_U_13
_atom_site_aniso_U_12
C1 0.0271(19) 0.0148(18) 0.029(2) 0.0035(14) 0.0041(15) 0.0039(14)
C2 0.0249(19) 0.0237(19) 0.0167(17) 0.0016(13) 0.0011(14) -0.0024(15)
C3 0.0189(18) 0.0202(18) 0.0249(19) 0.0011(14) 0.0068(14) -0.0013(14)
C4 0.0183(17) 0.0257(19) 0.0184(17) 0.0012(13) 0.0026(13) 0.0028(14)
C5 0.0178(17) 0.0231(18) 0.0189(17) 0.0007(13) -0.0029(13) 0.0019(14)
C6 0.0250(19) 0.0276(19) 0.0242(19) -0.0054(14) 0.0025(15) 0.0041(15)
C7 0.032(2) 0.034(2) 0.0204(18) 0.0019(15) 0.0092(15) 0.0044(16)
C8 0.034(2) 0.026(2) 0.0251(19) 0.0080(15) 0.0065(16) 0.0067(16)
C9 0.0222(19) 0.0252(19) 0.0228(18) 0.0025(14) 0.0031(14) 0.0039(15)
C10 0.0239(19) 0.0210(18) 0.0209(18) -0.0023(13) 0.0052(14) 0.0036(14)
C11 0.0218(19) 0.0241(19) 0.0238(19) -0.0030(14) 0.0040(14) 0.0011(14)
C12 0.036(2) 0.027(2) 0.0233(19) 0.0049(15) 0.0051(16) 0.0049(16)
C13 0.043(2) 0.0208(19) 0.035(2) -0.0003(15) 0.0152(18) 0.0026(17)
C14 0.029(2) 0.026(2) 0.041(2) -0.0089(16) 0.0124(17) -0.0061(16)
C15 0.025(2) 0.0227(19) 0.030(2) -0.0043(15) 0.0030(15) 0.0001(15)
C16 0.032(2) 0.028(2) 0.032(2) 0.0031(16) -0.0040(16) 0.0022(16)
C17 0.065(3) 0.022(2) 0.055(3) 0.0063(18) 0.019(2) -0.0010(19)
C18 0.030(2) 0.032(2) 0.046(2) -0.0080(17) -0.0023(18) -0.0051(17)
C19 0.0279(19) 0.0206(18) 0.0189(18) 0.0086(13) 0.0032(14) 0.0083(15)
C20 0.032(2) 0.0198(18) 0.0254(19) 0.0087(14) 0.0097(15) 0.0046(15)
C21 0.036(2) 0.0198(19) 0.028(2) 0.0064(14) 0.0043(16) 0.0021(16)
C22 0.032(2) 0.028(2) 0.0235(19) 0.0059(15) 0.0033(15) 0.0113(16)
C23 0.026(2) 0.034(2) 0.030(2) 0.0056(16) 0.0037(16) 0.0111(16)
C24 0.027(2) 0.029(2) 0.0218(19) 0.0056(14) 0.0016(15) 0.0058(16)
C25 0.032(2) 0.029(2) 0.049(2) 0.0028(17) 0.0097(18) 0.0033(17)
C26 0.041(2) 0.032(2) 0.045(2) -0.0021(17) 0.0058(19) 0.0130(18)
C27 0.029(2) 0.042(2) 0.042(2) -0.0039(18) -0.0027(18) 0.0090(18)
C28 0.0189(18) 0.0160(17) 0.0243(18) 0.0026(13) 0.0053(14) 0.0042(13)
C29 0.0214(18) 0.0179(17) 0.0223(18) 0.0024(13) 0.0035(14) -0.0015(14)
C30 0.0207(18) 0.0249(19) 0.0257(19) -0.0010(14) 0.0004(14) 0.0039(14)
C31 0.025(2) 0.031(2) 0.031(2) -0.0047(15) 0.0048(16) 0.0092(16)
C32 0.031(2) 0.030(2) 0.0214(18) -0.0052(15) 0.0022(15) 0.0037(16)
C33 0.0228(19) 0.0227(18) 0.0215(18) 0.0003(14) 0.0045(14) 0.0009(14)
C34 0.0151(17) 0.0199(17) 0.0216(18) -0.0006(13) 0.0028(13) 0.0012(13)
C35 0.0175(18) 0.0197(18) 0.0270(19) 0.0016(14) 0.0054(14) 0.0024(13)
C36 0.028(2) 0.0161(17) 0.032(2) -0.0050(14) 0.0046(15) -0.0034(14)
C37 0.027(2) 0.027(2) 0.027(2) -0.0062(15) -0.0014(15) 0.0002(15)
C38 0.0250(19) 0.030(2) 0.0191(18) 0.0048(14) 0.0001(14) 0.0050(15)
C39 0.0159(17) 0.0218(18) 0.0253(19) 0.0007(14) 0.0019(14) 0.0036(14)
C40 0.037(2) 0.0220(19) 0.031(2) 0.0037(15) 0.0058(16) -0.0023(16)
C41 0.056(3) 0.041(2) 0.032(2) -0.0095(18) -0.0053(19) -0.005(2)
C42 0.038(2) 0.0242(19) 0.030(2) 0.0039(15) 0.0044(16) 0.0034(16)
C43 0.0237(19) 0.0239(18) 0.0180(17) -0.0048(13) 0.0021(14) 0.0026(15)
C44 0.0248(19) 0.030(2) 0.0224(18) -0.0048(15) 0.0029(14) 0.0014(15)
C45 0.032(2) 0.034(2) 0.032(2) -0.0061(16) 0.0050(16) -0.0049(17)
C46 0.025(2) 0.040(2) 0.030(2) -0.0110(17) -0.0017(16) 0.0083(17)
C47 0.037(2) 0.025(2) 0.027(2) -0.0031(15) -0.0044(16) 0.0099(17)
C48 0.032(2) 0.0218(18) 0.0217(18) -0.0036(14) 0.0009(15) 0.0008(15)
C49 0.041(2) 0.032(2) 0.039(2) 0.0065(17) 0.0031(18) -0.0020(18)
C50 0.030(2) 0.061(3) 0.058(3) -0.004(2) -0.008(2) 0.010(2)
C51 0.042(2) 0.033(2) 0.035(2) 0.0050(17) -0.0052(18) -0.0054(18)
C52 0.028(2) 0.0193(18) 0.0264(19) 0.0063(14) 0.0056(15) 0.0013(15)
C53 0.030(2) 0.027(2) 0.0240(19) 0.0056(15) 0.0007(15) 0.0015(15)
C54 0.032(2) 0.044(2) 0.038(2) 0.0176(18) -0.0041(17) -0.0067(18)
C55 0.045(3) 0.043(3) 0.055(3) 0.032(2) -0.004(2) -0.002(2)
C56 0.036(2) 0.033(2) 0.055(3) 0.0228(19) 0.002(2) -0.0048(18)
C57 0.026(2) 0.028(2) 0.033(2) 0.0065(16) 0.0021(16) 0.0010(16)
C58 0.0227(19) 0.0221(18) 0.0252(19) 0.0076(14) -0.0021(14) 0.0022(15)
C59 0.0237(19) 0.0232(18) 0.0249(19) 0.0050(14) -0.0040(14) 0.0057(15)
C60 0.027(2) 0.032(2) 0.034(2) 0.0119(16) 0.0035(16) 0.0056(16)
C61 0.027(2) 0.031(2) 0.041(2) 0.0122(17) -0.0131(17) -0.0013(16)
C62 0.041(2) 0.028(2) 0.030(2) 0.0023(15) -0.0085(17) -0.0010(17)
C63 0.032(2) 0.030(2) 0.0242(19) 0.0062(15) -0.0001(15) 0.0034(16)
C64 0.032(2) 0.038(2) 0.028(2) -0.0003(16) 0.0021(16) 0.0062(17)
C65 0.041(3) 0.053(3) 0.059(3) 0.014(2) -0.010(2) -0.014(2)
C66 0.058(3) 0.051(3) 0.029(2) 0.0011(18) 0.0101(19) 0.003(2)
C67 0.027(2) 0.0179(18) 0.035(2) 0.0077(15) 0.0039(16) -0.0028(15)
C68 0.029(2) 0.031(2) 0.043(2) -0.0027(17) 0.0055(18) -0.0006(16)
C69 0.043(3) 0.040(2) 0.035(2) -0.0088(17) 0.0043(19) -0.0050(19)
C70 0.026(2) 0.030(2) 0.038(2) 0.0061(17) -0.0002(16) -0.0041(16)
C71 0.027(2) 0.0211(19) 0.042(2) 0.0055(16) 0.0101(17) 0.0006(15)
C72 0.032(2) 0.0196(18) 0.031(2) 0.0068(15) 0.0085(16) -0.0049(15)
C73 0.046(3) 0.061(3) 0.065(3) -0.023(2) 0.005(2) 0.013(2)
C74 0.039(2) 0.049(3) 0.056(3) 0.002(2) -0.009(2) 0.000(2)
C75 0.037(2) 0.030(2) 0.041(2) 0.0020(17) 0.0075(18) -0.0035(17)
C76 0.032(2) 0.0216(19) 0.037(2) 0.0080(15) 0.0009(17) 0.0011(16)
C77 0.035(3) 0.051(3) 0.097(4) 0.036(3) -0.003(2) -0.009(2)
C78 0.033(3) 0.051(3) 0.143(5) 0.042(3) 0.014(3) 0.004(2)
C79 0.026(2) 0.038(2) 0.073(3) 0.019(2) -0.011(2) -0.0001(18)
C80 0.104(5) 0.097(5) 0.084(4) 0.046(4) -0.011(4) -0.013(4)
C81 0.235(9) 0.057(4) 0.129(6) 0.050(4) -0.092(6) -0.055(5)
C82 0.076(4) 0.054(4) 0.182(8) -0.026(4) -0.014(4) -0.002(3)
C83 0.086(4) 0.052(3) 0.102(4) -0.004(3) 0.036(3) 0.004(3)
C84 0.058(3) 0.030(2) 0.031(2) -0.0041(17) -0.0011(19) 0.014(2)
N1 0.0211(15) 0.0157(14) 0.0218(15) 0.0017(11) 0.0025(12) 0.0036(11)
N2 0.0219(15) 0.0184(15) 0.0186(14) 0.0009(11) 0.0006(11) 0.0013(12)
N3 0.0226(16) 0.0209(15) 0.0220(15) 0.0018(12) 0.0033(12) -0.0012(12)
O1 0.0229(13) 0.0244(13) 0.0324(14) 0.0097(10) -0.0009(10) -0.0024(10)
O2 0.061(2) 0.0519(19) 0.070(2) 0.0092(16) 0.0172(17) -0.0034(16)
O3 0.0469(18) 0.074(2) 0.0396(17) 0.0214(14) 0.0036(13) 0.0194(15)
O4 0.083(2) 0.063(2) 0.0399(17) -0.0020(14) 0.0038(15) -0.0411(17)
O5 0.0548(19) 0.0515(18) 0.0475(18) -0.0010(13) 0.0256(14) 0.0075(14)
F1 0.0440(14) 0.0511(15) 0.0671(17) -0.0082(12) 0.0119(12) -0.0090(12)
F2 0.087(2) 0.0557(16) 0.0505(16) 0.0032(12) -0.0278(14) 0.0211(14)
F3 0.0647(17) 0.0613(16) 0.0613(16) -0.0223(13) 0.0053(13) 0.0270(13)
S1 0.0366(6) 0.0451(6) 0.0303(5) 0.0076(4) 0.0059(4) -0.0001(5)
Cu1 0.0235(2) 0.0201(2) 0.0198(2) 0.00328(17) 0.00488(16) 0.00407(18)

loop_
_atom_type_symbol
_atom_type_description
_atom_type_scat_dispersion_real
_atom_type_scat_dispersion_imag
_atom_type_scat_source
C C 0.0033 0.0016 'International Tables Vol C Tables 4.2.6.8 and 6.1.1.4'
H H 0.0000 0.0000 'International Tables Vol C Tables 4.2.6.8 and 6.1.1.4'
N N 0.0061 0.0033 'International Tables Vol C Tables 4.2.6.8 and 6.1.1.4'
O O 0.0106 0.0060 'International Tables Vol C Tables 4.2.6.8 and 6.1.1.4'
F F 0.0171 0.0103 'International Tables Vol C Tables 4.2.6.8 and 6.1.1.4'
S S 0.1246 0.1234 'International Tables Vol C Tables 4.2.6.8 and 6.1.1.4'
Cu Cu 0.3201 1.2651 'International Tables Vol C Tables 4.2.6.8 and 6.1.1.4'

loop_
_geom_angle_atom_site_label_1
_geom_angle_atom_site_label_2
_geom_angle_atom_site_label_3
_geom_angle
_geom_angle_site_symmetry_1
_geom_angle_site_symmetry_3
_geom_angle_publ_flag
N1 C1 Cu1 172.6(3) . . ?
N2 C2 Cu1 171.7(3) . . ?
N3 C3 Cu1 176.9(3) . . ?
C5 C4 C9 124.0(3) . . ?
C5 C4 N1 118.2(3) . . ?
C9 C4 N1 117.8(3) . . ?
C6 C5 C4 116.9(3) . . ?
C6 C5 C10 121.6(3) . . ?
C4 C5 C10 121.4(3) . . ?
C7 C6 C5 120.9(3) . . ?
C7 C6 H6 119.6 . . ?
C5 C6 H6 119.6 . . ?
C6 C7 C8 120.8(3) . . ?
C6 C7 H7 119.6 . . ?
C8 C7 H7 119.6 . . ?
C7 C8 C9 120.6(3) . . ?
C7 C8 H8 119.7 . . ?
C9 C8 H8 119.7 . . ?
C4 C9 C8 116.9(3) . . ?
C4 C9 C19 121.3(3) . . ?
C8 C9 C19 121.8(3) . . ?
C11 C10 C15 120.3(3) . . ?
C11 C10 C5 121.3(3) . . ?
C15 C10 C5 118.3(3) . . ?
C10 C11 C12 119.0(3) . . ?
C10 C11 C16 121.4(3) . . ?
C12 C11 C16 119.6(3) . . ?
C13 C12 C11 121.7(3) . . ?
C13 C12 H12 119.1 . . ?
C11 C12 H12 119.1 . . ?
C12 C13 C14 118.2(3) . . ?
C12 C13 C17 121.3(3) . . ?
C14 C13 C17 120.5(3) . . ?
C13 C14 C15 121.6(3) . . ?
C13 C14 H14 119.2 . . ?
C15 C14 H14 119.2 . . ?
C14 C15 C10 119.1(3) . . ?
C14 C15 C18 119.9(3) . . ?
C10 C15 C18 121.0(3) . . ?
C11 C16 H16A 109.5 . . ?
C11 C16 H16B 109.5 . . ?
H16A C16 H16B 109.5 . . ?
C11 C16 H16C 109.5 . . ?
H16A C16 H16C 109.5 . . ?
H16B C16 H16C 109.5 . . ?
C13 C17 H17A 109.5 . . ?
C13 C17 H17B 109.5 . . ?
H17A C17 H17B 109.5 . . ?
C13 C17 H17C 109.5 . . ?
H17A C17 H17C 109.5 . . ?
H17B C17 H17C 109.5 . . ?
C15 C18 H18A 109.5 . . ?
C15 C18 H18B 109.5 . . ?
H18A C18 H18B 109.5 . . ?
C15 C18 H18C 109.5 . . ?
H18A C18 H18C 109.5 . . ?
H18B C18 H18C 109.5 . . ?
C24 C19 C20 120.3(3) . . ?
C24 C19 C9 119.9(3) . . ?
C20 C19 C9 119.7(3) . . ?
C21 C20 C19 118.5(3) . . ?
C21 C20 C25 119.7(3) . . ?
C19 C20 C25 121.7(3) . . ?
C22 C21 C20 122.0(3) . . ?
C22 C21 H21 119.0 . . ?
C20 C21 H21 119.0 . . ?
C23 C22 C21 118.1(3) . . ?
C23 C22 C26 120.5(3) . . ?
C21 C22 C26 121.3(3) . . ?
C22 C23 C24 121.9(3) . . ?
C22 C23 H23 119.1 . . ?
C24 C23 H23 119.1 . . ?
C23 C24 C19 119.1(3) . . ?
C23 C24 C27 119.5(3) . . ?
C19 C24 C27 121.5(3) . . ?
C20 C25 H25A 109.5 . . ?
C20 C25 H25B 109.5 . . ?
H25A C25 H25B 109.5 . . ?
C20 C25 H25C 109.5 . . ?
H25A C25 H25C 109.5 . . ?
H25B C25 H25C 109.5 . . ?
C22 C26 H26A 109.5 . . ?
C22 C26 H26B 109.5 . . ?
H26A C26 H26B 109.5 . . ?
C22 C26 H26C 109.5 . . ?
H26A C26 H26C 109.5 . . ?
H26B C26 H26C 109.5 . . ?
C24 C27 H27A 109.5 . . ?
C24 C27 H27B 109.5 . . ?
H27A C27 H27B 109.5 . . ?
C24 C27 H27C 109.5 . . ?
H27A C27 H27C 109.5 . . ?
H27B C27 H27C 109.5 . . ?
C29 C28 N2 118.8(3) . . ?
C29 C28 C33 123.8(3) . . ?
N2 C28 C33 117.4(3) . . ?
C28 C29 C30 116.9(3) . . ?
C28 C29 C34 122.1(3) . . ?
C30 C29 C34 120.9(3) . . ?
C31 C30 C29 120.8(3) . . ?
C31 C30 H30 119.6 . . ?
C29 C30 H30 119.6 . . ?
C30 C31 C32 120.4(3) . . ?
C30 C31 H31 119.8 . . ?
C32 C31 H31 119.8 . . ?
C31 C32 C33 121.2(3) . . ?
C31 C32 H32 119.4 . . ?
C33 C32 H32 119.4 . . ?
C32 C33 C28 116.8(3) . . ?
C32 C33 C43 122.4(3) . . ?
C28 C33 C43 120.7(3) . . ?
C39 C34 C35 119.5(3) . . ?
C39 C34 C29 118.9(3) . . ?
C35 C34 C29 121.6(3) . . ?
C36 C35 C34 119.0(3) . . ?
C36 C35 C40 118.9(3) . . ?
C34 C35 C40 122.0(3) . . ?
C37 C36 C35 122.2(3) . . ?
C37 C36 H36 118.9 . . ?
C35 C36 H36 118.9 . . ?
C36 C37 C38 117.9(3) . . ?
C36 C37 C41 121.4(3) . . ?
C38 C37 C41 120.7(3) . . ?
C37 C38 C39 122.3(3) . . ?
C37 C38 H38 118.9 . . ?
C39 C38 H38 118.9 . . ?
C38 C39 C34 119.1(3) . . ?
C38 C39 C42 119.7(3) . . ?
C34 C39 C42 121.3(3) . . ?
C35 C40 H40A 109.5 . . ?
C35 C40 H40B 109.5 . . ?
H40A C40 H40B 109.5 . . ?
C35 C40 H40C 109.5 . . ?
H40A C40 H40C 109.5 . . ?
H40B C40 H40C 109.5 . . ?
C37 C41 H41A 109.5 . . ?
C37 C41 H41B 109.5 . . ?
H41A C41 H41B 109.5 . . ?
C37 C41 H41C 109.5 . . ?
H41A C41 H41C 109.5 . . ?
H41B C41 H41C 109.5 . . ?
C39 C42 H42A 109.5 . . ?
C39 C42 H42B 109.5 . . ?
H42A C42 H42B 109.5 . . ?
C39 C42 H42C 109.5 . . ?
H42A C42 H42C 109.5 . . ?
H42B C42 H42C 109.5 . . ?
C48 C43 C44 119.8(3) . . ?
C48 C43 C33 120.9(3) . . ?
C44 C43 C33 119.4(3) . . ?
C45 C44 C43 118.6(3) . . ?
C45 C44 C49 120.5(3) . . ?
C43 C44 C49 120.9(3) . . ?
C44 C45 C46 122.5(3) . . ?
C44 C45 H45 118.8 . . ?
C46 C45 H45 118.8 . . ?
C47 C46 C45 117.9(3) . . ?
C47 C46 C50 121.1(3) . . ?
C45 C46 C50 121.0(3) . . ?
C46 C47 C48 122.0(3) . . ?
C46 C47 H47 119.0 . . ?
C48 C47 H47 119.0 . . ?
C47 C48 C43 119.1(3) . . ?
C47 C48 C51 120.0(3) . . ?
C43 C48 C51 120.9(3) . . ?
C44 C49 H49A 109.5 . . ?
C44 C49 H49B 109.5 . . ?
H49A C49 H49B 109.5 . . ?
C44 C49 H49C 109.5 . . ?
H49A C49 H49C 109.5 . . ?
H49B C49 H49C 109.5 . . ?
C46 C50 H50A 109.5 . . ?
C46 C50 H50B 109.5 . . ?
H50A C50 H50B 109.5 . . ?
C46 C50 H50C 109.5 . . ?
H50A C50 H50C 109.5 . . ?
H50B C50 H50C 109.5 . . ?
C48 C51 H51A 109.5 . . ?
C48 C51 H51B 109.5 . . ?
H51A C51 H51B 109.5 . . ?
C48 C51 H51C 109.5 . . ?
H51A C51 H51C 109.5 . . ?
H51B C51 H51C 109.5 . . ?
C53 C52 C57 123.9(3) . . ?
C53 C52 N3 119.0(3) . . ?
C57 C52 N3 117.1(3) . . ?
C52 C53 C54 116.4(3) . . ?
C52 C53 C58 123.7(3) . . ?
C54 C53 C58 119.9(3) . . ?
C55 C54 C53 121.4(3) . . ?
C55 C54 H54 119.3 . . ?
C53 C54 H54 119.3 . . ?
C54 C55 C56 120.4(3) . . ?
C54 C55 H55 119.8 . . ?
C56 C55 H55 119.8 . . ?
C55 C56 C57 120.7(3) . . ?
C55 C56 H56 119.6 . . ?
C57 C56 H56 119.6 . . ?
C56 C57 C52 117.2(3) . . ?
C56 C57 C67 121.3(3) . . ?
C52 C57 C67 121.6(3) . . ?
C63 C58 C59 120.4(3) . . ?
C63 C58 C53 119.4(3) . . ?
C59 C58 C53 120.1(3) . . ?
C60 C59 C58 118.2(3) . . ?
C60 C59 C64 119.9(3) . . ?
C58 C59 C64 122.0(3) . . ?
C61 C60 C59 122.0(3) . . ?
C61 C60 H60 119.0 . . ?
C59 C60 H60 119.0 . . ?
C62 C61 C60 118.5(3) . . ?
C62 C61 C65 120.7(3) . . ?
C60 C61 C65 120.9(3) . . ?
C63 C62 C61 121.8(3) . . ?
C63 C62 H62 119.1 . . ?
C61 C62 H62 119.1 . . ?
C62 C63 C58 119.2(3) . . ?
C62 C63 C66 119.8(3) . . ?
C58 C63 C66 121.0(3) . . ?
C59 C64 H64A 109.5 . . ?
C59 C64 H64B 109.5 . . ?
H64A C64 H64B 109.5 . . ?
C59 C64 H64C 109.5 . . ?
H64A C64 H64C 109.5 . . ?
H64B C64 H64C 109.5 . . ?
C61 C65 H65A 109.5 . . ?
C61 C65 H65B 109.5 . . ?
H65A C65 H65B 109.5 . . ?
C61 C65 H65C 109.5 . . ?
H65A C65 H65C 109.5 . . ?
H65B C65 H65C 109.5 . . ?
C63 C66 H66A 109.5 . . ?
C63 C66 H66B 109.5 . . ?
H66A C66 H66B 109.5 . . ?
C63 C66 H66C 109.5 . . ?
H66A C66 H66C 109.5 . . ?
H66B C66 H66C 109.5 . . ?
C68 C67 C72 120.6(3) . . ?
C68 C67 C57 120.3(3) . . ?
C72 C67 C57 119.2(3) . . ?
C69 C68 C67 118.5(3) . . ?
C69 C68 C73 120.3(3) . . ?
C67 C68 C73 121.2(3) . . ?
C68 C69 C70 122.5(3) . . ?
C68 C69 H69 118.8 . . ?
C70 C69 H69 118.8 . . ?
C71 C70 C69 117.6(3) . . ?
C71 C70 C74 120.9(3) . . ?
C69 C70 C74 121.5(3) . . ?
C70 C71 C72 122.3(3) . . ?
C70 C71 H71 118.8 . . ?
C72 C71 H71 118.8 . . ?
C71 C72 C67 118.5(3) . . ?
C71 C72 C75 120.7(3) . . ?
C67 C72 C75 120.8(3) . . ?
C68 C73 H73A 109.5 . . ?
C68 C73 H73B 109.5 . . ?
H73A C73 H73B 109.5 . . ?
C68 C73 H73C 109.5 . . ?
H73A C73 H73C 109.5 . . ?
H73B C73 H73C 109.5 . . ?
C70 C74 H74A 109.5 . . ?
C70 C74 H74B 109.5 . . ?
H74A C74 H74B 109.5 . . ?
C70 C74 H74C 109.5 . . ?
H74A C74 H74C 109.5 . . ?
H74B C74 H74C 109.5 . . ?
C72 C75 H75A 109.5 . . ?
C72 C75 H75B 109.5 . . ?
H75A C75 H75B 109.5 . . ?
C72 C75 H75C 109.5 . . ?
H75A C75 H75C 109.5 . . ?
H75B C75 H75C 109.5 . . ?
O1 C76 C77 105.5(3) . . ?
O1 C76 H76A 110.7 . . ?
C77 C76 H76A 110.7 . . ?
O1 C76 H76B 110.7 . . ?
C77 C76 H76B 110.7 . . ?
H76A C76 H76B 108.8 . . ?
C78 C77 C76 105.8(3) . . ?
C78 C77 H77A 110.6 . . ?
C76 C77 H77A 110.6 . . ?
C78 C77 H77B 110.6 . . ?
C76 C77 H77B 110.6 . . ?
H77A C77 H77B 108.7 . . ?
C77 C78 C79 105.4(3) . . ?
C77 C78 H78A 110.7 . . ?
C79 C78 H78A 110.7 . . ?
C77 C78 H78B 110.7 . . ?
C79 C78 H78B 110.7 . . ?
H78A C78 H78B 108.8 . . ?
O1 C79 C78 106.5(3) . . ?
O1 C79 H79A 110.4 . . ?
C78 C79 H79A 110.4 . . ?
O1 C79 H79B 110.4 . . ?
C78 C79 H79B 110.4 . . ?
H79A C79 H79B 108.6 . . ?
O2 C80 C81 105.7(5) . . ?
O2 C80 H80A 110.6 . . ?
C81 C80 H80A 110.6 . . ?
O2 C80 H80B 110.6 . . ?
C81 C80 H80B 110.6 . . ?
H80A C80 H80B 108.7 . . ?
C82 C81 C80 107.2(4) . . ?
C82 C81 H81A 110.3 . . ?
C80 C81 H81A 110.3 . . ?
C82 C81 H81B 110.3 . . ?
C80 C81 H81B 110.3 . . ?
H81A C81 H81B 108.5 . . ?
C81 C82 C83 101.9(5) . . ?
C81 C82 H82A 111.4 . . ?
C83 C82 H82A 111.4 . . ?
C81 C82 H82B 111.4 . . ?
C83 C82 H82B 111.4 . . ?
H82A C82 H82B 109.3 . . ?
O2 C83 C82 106.6(4) . . ?
O2 C83 H83A 110.4 . . ?
C82 C83 H83A 110.4 . . ?
O2 C83 H83B 110.4 . . ?
C82 C83 H83B 110.4 . . ?
H83A C83 H83B 108.6 . . ?
F2 C84 F3 108.1(3) . . ?
F2 C84 F1 107.8(3) . . ?
F3 C84 F1 107.6(3) . . ?
F2 C84 S1 110.9(3) . . ?
F3 C84 S1 111.1(3) . . ?
F1 C84 S1 111.1(2) . . ?
C1 N1 C4 176.3(3) . . ?
C2 N2 C28 170.1(3) . . ?
C3 N3 C52 176.7(3) . . ?
C79 O1 C76 109.8(2) . . ?
C79 O1 Cu1 119.0(2) . . ?
C76 O1 Cu1 119.00(19) . . ?
C80 O2 C83 108.1(4) . . ?
O3 S1 O5 115.86(17) . . ?
O3 S1 O4 115.00(18) . . ?
O5 S1 O4 116.07(16) . . ?
O3 S1 C84 102.22(17) . . ?
O5 S1 C84 102.39(17) . . ?
O4 S1 C84 102.06(19) . . ?
C3 Cu1 C2 119.14(13) . . ?
C3 Cu1 C1 119.04(13) . . ?
C2 Cu1 C1 117.50(13) . . ?
C3 Cu1 O1 99.21(11) . . ?
C2 Cu1 O1 95.54(11) . . ?
C1 Cu1 O1 96.06(11) . . ?

loop_
_geom_bond_atom_site_label_1
_geom_bond_atom_site_label_2
_geom_bond_distance
_geom_bond_site_symmetry_2
_geom_bond_publ_flag
C1 N1 1.148(4) . ?
C1 Cu1 1.931(3) . ?
C2 N2 1.159(4) . ?
C2 Cu1 1.921(3) . ?
C3 N3 1.154(4) . ?
C3 Cu1 1.916(3) . ?
C4 C5 1.399(4) . ?
C4 C9 1.398(4) . ?
C4 N1 1.408(4) . ?
C5 C6 1.390(4) . ?
C5 C10 1.496(4) . ?
C6 C7 1.387(4) . ?
C6 H6 0.9500 . ?
C7 C8 1.390(4) . ?
C7 H7 0.9500 . ?
C8 C9 1.397(4) . ?
C8 H8 0.9500 . ?
C9 C19 1.501(4) . ?
C10 C11 1.396(4) . ?
C10 C15 1.400(4) . ?
C11 C12 1.399(4) . ?
C11 C16 1.510(4) . ?
C12 C13 1.390(5) . ?
C12 H12 0.9500 . ?
C13 C14 1.393(5) . ?
C13 C17 1.515(5) . ?
C14 C15 1.395(4) . ?
C14 H14 0.9500 . ?
C15 C18 1.508(5) . ?
C16 H16A 0.9800 . ?
C16 H16B 0.9800 . ?
C16 H16C 0.9800 . ?
C17 H17A 0.9800 . ?
C17 H17B 0.9800 . ?
C17 H17C 0.9800 . ?
C18 H18A 0.9800 . ?
C18 H18B 0.9800 . ?
C18 H18C 0.9800 . ?
C19 C24 1.399(4) . ?
C19 C20 1.406(4) . ?
C20 C21 1.394(4) . ?
C20 C25 1.513(4) . ?
C21 C22 1.388(5) . ?
C21 H21 0.9500 . ?
C22 C23 1.390(5) . ?
C22 C26 1.516(4) . ?
C23 C24 1.389(4) . ?
C23 H23 0.9500 . ?
C24 C27 1.516(5) . ?
C25 H25A 0.9800 . ?
C25 H25B 0.9800 . ?
C25 H25C 0.9800 . ?
C26 H26A 0.9800 . ?
C26 H26B 0.9800 . ?
C26 H26C 0.9800 . ?
C27 H27A 0.9800 . ?
C27 H27B 0.9800 . ?
C27 H27C 0.9800 . ?
C28 C29 1.396(4) . ?
C28 N2 1.406(4) . ?
C28 C33 1.406(4) . ?
C29 C30 1.399(4) . ?
C29 C34 1.492(4) . ?
C30 C31 1.388(4) . ?
C30 H30 0.9500 . ?
C31 C32 1.391(4) . ?
C31 H31 0.9500 . ?
C32 C33 1.389(4) . ?
C32 H32 0.9500 . ?
C33 C43 1.490(4) . ?
C34 C39 1.407(4) . ?
C34 C35 1.409(4) . ?
C35 C36 1.389(4) . ?
C35 C40 1.516(4) . ?
C36 C37 1.384(4) . ?
C36 H36 0.9500 . ?
C37 C38 1.386(4) . ?
C37 C41 1.515(5) . ?
C38 C39 1.387(4) . ?
C38 H38 0.9500 . ?
C39 C42 1.519(4) . ?
C40 H40A 0.9800 . ?
C40 H40B 0.9800 . ?
C40 H40C 0.9800 . ?
C41 H41A 0.9800 . ?
C41 H41B 0.9800 . ?
C41 H41C 0.9800 . ?
C42 H42A 0.9800 . ?
C42 H42B 0.9800 . ?
C42 H42C 0.9800 . ?
C43 C48 1.407(4) . ?
C43 C44 1.408(4) . ?
C44 C45 1.387(5) . ?
C44 C49 1.512(4) . ?
C45 C46 1.390(5) . ?
C45 H45 0.9500 . ?
C46 C47 1.381(5) . ?
C46 C50 1.513(5) . ?
C47 C48 1.390(5) . ?
C47 H47 0.9500 . ?
C48 C51 1.508(4) . ?
C49 H49A 0.9800 . ?
C49 H49B 0.9800 . ?
C49 H49C 0.9800 . ?
C50 H50A 0.9800 . ?
C50 H50B 0.9800 . ?
C50 H50C 0.9800 . ?
C51 H51A 0.9800 . ?
C51 H51B 0.9800 . ?
C51 H51C 0.9800 . ?
C52 C53 1.391(5) . ?
C52 C57 1.399(4) . ?
C52 N3 1.416(4) . ?
C53 C54 1.399(4) . ?
C53 C58 1.489(4) . ?
C54 C55 1.382(5) . ?
C54 H54 0.9500 . ?
C55 C56 1.384(5) . ?
C55 H55 0.9500 . ?
C56 C57 1.392(4) . ?
C56 H56 0.9500 . ?
C57 C67 1.499(5) . ?
C58 C63 1.401(4) . ?
C58 C59 1.409(4) . ?
C59 C60 1.397(5) . ?
C59 C64 1.507(4) . ?
C60 C61 1.389(5) . ?
C60 H60 0.9500 . ?
C61 C62 1.387(5) . ?
C61 C65 1.519(5) . ?
C62 C63 1.385(5) . ?
C62 H62 0.9500 . ?
C63 C66 1.515(5) . ?
C64 H64A 0.9800 . ?
C64 H64B 0.9800 . ?
C64 H64C 0.9800 . ?
C65 H65A 0.9800 . ?
C65 H65B 0.9800 . ?
C65 H65C 0.9800 . ?
C66 H66A 0.9800 . ?
C66 H66B 0.9800 . ?
C66 H66C 0.9800 . ?
C67 C68 1.398(5) . ?
C67 C72 1.404(4) . ?
C68 C69 1.387(5) . ?
C68 C73 1.511(5) . ?
C69 C70 1.389(5) . ?
C69 H69 0.9500 . ?
C70 C71 1.388(5) . ?
C70 C74 1.508(5) . ?
C71 C72 1.388(5) . ?
C71 H71 0.9500 . ?
C72 C75 1.508(5) . ?
C73 H73A 0.9800 . ?
C73 H73B 0.9800 . ?
C73 H73C 0.9800 . ?
C74 H74A 0.9800 . ?
C74 H74B 0.9800 . ?
C74 H74C 0.9800 . ?
C75 H75A 0.9800 . ?
C75 H75B 0.9800 . ?
C75 H75C 0.9800 . ?
C76 O1 1.441(4) . ?
C76 C77 1.490(5) . ?
C76 H76A 0.9900 . ?
C76 H76B 0.9900 . ?
C77 C78 1.451(5) . ?
C77 H77A 0.9900 . ?
C77 H77B 0.9900 . ?
C78 C79 1.502(5) . ?
C78 H78A 0.9900 . ?
C78 H78B 0.9900 . ?
C79 O1 1.429(4) . ?
C79 H79A 0.9900 . ?
C79 H79B 0.9900 . ?
C80 O2 1.404(5) . ?
C80 C81 1.521(8) . ?
C80 H80A 0.9900 . ?
C80 H80B 0.9900 . ?
C81 C82 1.480(9) . ?
C81 H81A 0.9900 . ?
C81 H81B 0.9900 . ?
C82 C83 1.497(6) . ?
C82 H82A 0.9900 . ?
C82 H82B 0.9900 . ?
C83 O2 1.420(5) . ?
C83 H83A 0.9900 . ?
C83 H83B 0.9900 . ?
C84 F2 1.331(4) . ?
C84 F3 1.332(4) . ?
C84 F1 1.337(4) . ?
C84 S1 1.828(4) . ?
O1 Cu1 2.182(2) . ?
O3 S1 1.434(3) . ?
O4 S1 1.444(3) . ?
O5 S1 1.439(3) . ?
